data_4313694
loop_
_publ_author_name
'David T. Puerta'
'Seth M. Cohen'

_publ_section_title
;
 Examination of Novel Zinc-Binding Groups for Use in Matrix
 Metalloproteinase Inhibitors
;
_journal_name_full 'Inorganic Chemistry'
_journal_page_first 3423
_journal_page_last 3430
_journal_paper_doi 10.1021/ic026029g
_journal_volume 42
_journal_year 2003
_chemical_formula_sum 'C140 H128 B4 N28 O4 S4 Zn4'
_chemical_formula_weight 674.94
_chemical_name_common TpZn(2-mercaptopyridine-N-oxide)
_chemical_name_systematic
;

  ?

;
_space_group_IT_number 15
_symmetry_cell_setting monoclinic
_symmetry_space_group_name_Hall '-C 2yc'
_symmetry_space_group_name_H-M 'C 1 2/c 1'
_atom_sites_solution_hydrogens geom
_atom_sites_solution_primary direct
_atom_sites_solution_secondary difmap
_audit_creation_method SHELXL-97
_cell_angle_alpha 90.00
_cell_angle_beta 100.2510(10)
_cell_angle_gamma 90.00
_cell_formula_units_Z 32
_cell_length_a 35.847(3)
_cell_length_b 20.8129(15)
_cell_length_c 34.388(3)
_cell_measurement_temperature 100(2)
_cell_volume 25247(4)
_computing_cell_refinement 'Bruker SMART'
_computing_data_collection 'Bruker SMART'
_computing_data_reduction 'Bruker SAINT'
_computing_molecular_graphics 'Bruker SHELXTL'
_computing_publication_material 'Bruker SHELXTL'
_computing_structure_refinement 'SHELXL-97 (Sheldrick, 1997)'
_computing_structure_solution 'SHELXS-97 (Sheldrick, 1990)'
_diffrn_ambient_temperature 100(2)
_diffrn_measured_fraction_theta_full 0.993
_diffrn_measured_fraction_theta_max 0.993
_diffrn_measurement_device_type 'CCD area detector'
_diffrn_measurement_method 'phi and omega scans'
_diffrn_radiation_monochromator graphite
_diffrn_radiation_source 'fine-focus sealed tube'
_diffrn_radiation_type MoK\a
_diffrn_radiation_wavelength 0.71073
_diffrn_reflns_av_R_equivalents 0.0484
_diffrn_reflns_av_sigmaI/netI 0.0509
_diffrn_reflns_limit_h_max 46
_diffrn_reflns_limit_h_min -46
_diffrn_reflns_limit_k_max 27
_diffrn_reflns_limit_k_min -27
_diffrn_reflns_limit_l_max 44
_diffrn_reflns_limit_l_min -44
_diffrn_reflns_number 108046
_diffrn_reflns_theta_full 27.51
_diffrn_reflns_theta_max 27.51
_diffrn_reflns_theta_min 1.15
_exptl_absorpt_coefficient_mu 0.111
_exptl_absorpt_correction_type none
_exptl_crystal_colour colorless
_exptl_crystal_density_diffrn 0.178
_exptl_crystal_density_meas 0
_exptl_crystal_density_method 'not measured'
_exptl_crystal_description thick
_exptl_crystal_F_000 1400
_exptl_crystal_size_max 0.34
_exptl_crystal_size_mid 0.13
_exptl_crystal_size_min 0.05
_refine_diff_density_max 0.648
_refine_diff_density_min -0.289
_refine_diff_density_rms 0.078
_refine_ls_extinction_method none
_refine_ls_goodness_of_fit_ref 0.987
_refine_ls_hydrogen_treatment mixed
_refine_ls_matrix_type full
_refine_ls_number_parameters 1685
_refine_ls_number_reflns 28818
_refine_ls_number_restraints 0
_refine_ls_restrained_S_all 0.987
_refine_ls_R_factor_all 0.0822
_refine_ls_R_factor_gt 0.0416
_refine_ls_shift/su_max 0.930
_refine_ls_shift/su_mean 0.160
_refine_ls_structure_factor_coef Fsqd
_refine_ls_weighting_details 'calc w=1/[\s^2^(Fo^2^)+(0.0532P)^2^+0.0000P] where P=(Fo^2^+2Fc^2^)/3'
_refine_ls_weighting_scheme calc
_refine_ls_wR_factor_gt 0.0948
_refine_ls_wR_factor_ref 0.1112
_reflns_number_gt 17164
_reflns_number_total 28818
_reflns_threshold_expression >2sigma(I)
_cod_data_source_file ic026029g_6.cif
_cod_data_source_block '[Zn(hydrotris()borate)(2-mercaptopyridine-N-oxide)]'
_cod_depositor_comments
;
The following automatic conversions were performed:

'_symmetry_cell_setting' value 'Monoclinic' changed to 'monoclinic'
according to the built-in table from CIF Core dictionary named
'cif_core.dic' version 2.4.1 from 2010-06-29.

Automatic conversion script
Id: cif_fix_values 1646 2011-03-28 12:23:43Z adriana 
;
_cod_original_cell_volume 25246(3)
_cod_database_code 4313694

loop_
_symmetry_equiv_pos_as_xyz
'x, y, z'
'-x, y, -z+1/2'
'x+1/2, y+1/2, z'
'-x+1/2, y+1/2, -z+1/2'
'-x, -y, -z'
'x, -y, z-1/2'
'-x+1/2, -y+1/2, -z'
'x+1/2, -y+1/2, z-1/2'

loop_
_atom_site_label
_atom_site_type_symbol
_atom_site_fract_x
_atom_site_fract_y
_atom_site_fract_z
_atom_site_U_iso_or_equiv
_atom_site_adp_type
_atom_site_occupancy
_atom_site_symmetry_multiplicity
_atom_site_calc_flag
_atom_site_refinement_flags
_atom_site_disorder_assembly
_atom_site_disorder_group
C44 C 0.31311(8) 0.66467(14) 0.49230(8) 0.0253(6) Uani 1 1 d . . .
H44 H 0.3016 0.7007 0.4780 0.030 Uiso 1 1 calc R . .
C42 C 0.33924(8) 0.55857(13) 0.49314(8) 0.0233(6) Uani 1 1 d . . .
H42 H 0.3454 0.5215 0.4794 0.028 Uiso 1 1 calc R . .
C43 C 0.32177(10) 0.61054(15) 0.47211(9) 0.0241(7) Uani 1 1 d . . .
H43 H 0.3158 0.6091 0.4441 0.029 Uiso 1 1 calc R . .
Zn1 Zn 0.100038(11) 0.713109(15) 0.622116(10) 0.01415(8) Uani 1 1 d . . .
S1 S 0.124105(18) 0.64866(3) 0.577168(18) 0.02042(15) Uani 1 1 d . . .
O1 O 0.04974(7) 0.70635(10) 0.58171(6) 0.0178(5) Uani 1 1 d . . .
N6 N 0.15063(8) 0.70712(11) 0.67107(7) 0.0159(5) Uani 1 1 d . . .
N1 N 0.10685(7) 0.83814(11) 0.66244(7) 0.0172(5) Uani 1 1 d . . .
N7 N 0.05148(8) 0.67717(12) 0.54768(8) 0.0157(6) Uani 1 1 d . . .
N5 N 0.14867(8) 0.75313(12) 0.69933(7) 0.0157(5) Uani 1 1 d . . .
N4 N 0.06964(8) 0.70245(12) 0.66755(7) 0.0153(6) Uani 1 1 d . . .
C4 C 0.09589(8) 0.86612(13) 0.60031(8) 0.0168(6) Uani 1 1 d . . .
C15 C 0.01999(10) 0.61926(14) 0.64886(9) 0.0162(7) Uani 1 1 d . . .
C25 C 0.19918(9) 0.62896(13) 0.65731(8) 0.0146(6) Uani 1 1 d . . .
C27 C 0.24958(10) 0.57947(14) 0.62955(9) 0.0200(7) Uani 1 1 d . . .
H27 H 0.2746 0.5809 0.6240 0.024 Uiso 1 1 calc R . .
C31 C 0.08459(7) 0.64995(12) 0.54057(8) 0.0157(6) Uani 1 1 d . . .
N2 N 0.10117(7) 0.81444(10) 0.62439(7) 0.0147(5) Uani 1 1 d . . .
N3 N 0.07825(8) 0.74816(12) 0.69685(7) 0.0154(6) Uani 1 1 d . . .
C26 C 0.23620(10) 0.62982(14) 0.64970(9) 0.0181(7) Uani 1 1 d . . .
H26 H 0.2523 0.6651 0.6584 0.022 Uiso 1 1 calc R . .
C35 C 0.01895(11) 0.67498(15) 0.52033(9) 0.0198(7) Uani 1 1 d . . .
H35 H -0.0040 0.6908 0.5270 0.024 Uiso 1 1 calc R . .
C24 C 0.18553(9) 0.68222(13) 0.67929(9) 0.0149(6) Uani 1 1 d . . .
C2 C 0.10522(9) 0.90318(13) 0.66170(9) 0.0195(6) Uani 1 1 d . . .
C29 C 0.19019(10) 0.52505(14) 0.62607(9) 0.0205(7) Uani 1 1 d . . .
H29 H 0.1745 0.4888 0.6184 0.025 Uiso 1 1 calc R . .
C13 C 0.02654(10) 0.69788(15) 0.70734(9) 0.0161(7) Uani 1 1 d . . .
H13 H 0.0052 0.6850 0.7184 0.019 Uiso 1 1 calc R . .
C32 C 0.08401(8) 0.62481(12) 0.50257(7) 0.0203(6) Uani 1 1 d . . .
H32 H 0.1065 0.6062 0.4966 0.024 Uiso 1 1 calc R . .
C12 C 0.05207(10) 0.74631(15) 0.72086(9) 0.0151(7) Uani 1 1 d . . .
C6 C 0.09672(8) 0.80956(13) 0.53549(8) 0.0196(6) Uani 1 1 d . . .
H6 H 0.1093 0.7739 0.5493 0.024 Uiso 1 1 calc R . .
C30 C 0.17643(10) 0.57559(13) 0.64583(9) 0.0170(7) Uani 1 1 d . . .
H30 H 0.1515 0.5737 0.6515 0.020 Uiso 1 1 calc R . .
C23 C 0.20655(9) 0.71276(13) 0.71280(8) 0.0182(7) Uani 1 1 d . . .
H23 H 0.2321 0.7044 0.7247 0.022 Uiso 1 1 calc R . .
C20 C 0.03990(10) 0.58009(14) 0.62696(9) 0.0217(7) Uani 1 1 d . . .
H20 H 0.0664 0.5863 0.6283 0.026 Uiso 1 1 calc R . .
C11 C 0.05282(10) 0.79150(15) 0.75471(9) 0.0235(7) Uani 1 1 d . . .
H11A H 0.0784 0.7927 0.7705 0.035 Uiso 1 1 calc R . .
H11B H 0.0349 0.7768 0.7713 0.035 Uiso 1 1 calc R . .
H11C H 0.0456 0.8346 0.7446 0.035 Uiso 1 1 calc R . .
C28 C 0.22632(10) 0.52683(14) 0.61747(9) 0.0204(7) Uani 1 1 d . . .
H28 H 0.2353 0.4925 0.6034 0.024 Uiso 1 1 calc R . .
C8 C 0.07027(10) 0.85998(15) 0.47403(10) 0.0256(7) Uani 1 1 d . . .
H8 H 0.0641 0.8589 0.4460 0.031 Uiso 1 1 calc R . .
C33 C 0.05230(9) 0.62612(14) 0.47388(9) 0.0228(7) Uani 1 1 d . . .
H33 H 0.0531 0.6109 0.4480 0.027 Uiso 1 1 calc R . .
C14 C 0.03850(10) 0.67178(14) 0.67419(9) 0.0149(7) Uani 1 1 d . . .
C17 C -0.03726(10) 0.56027(15) 0.62353(10) 0.0271(8) Uani 1 1 d . . .
H17 H -0.0636 0.5532 0.6227 0.032 Uiso 1 1 calc R . .
C16 C -0.01874(10) 0.60852(14) 0.64695(9) 0.0204(7) Uani 1 1 d . . .
H16 H -0.0326 0.6348 0.6620 0.025 Uiso 1 1 calc R . .
C5 C 0.08756(7) 0.86266(13) 0.55669(8) 0.0173(6) Uani 1 1 d . . .
C22 C 0.18247(9) 0.75710(14) 0.72457(9) 0.0171(6) Uani 1 1 d . . .
C21 C 0.18977(9) 0.80410(14) 0.75809(8) 0.0234(7) Uani 1 1 d . . .
H21A H 0.1886 0.8479 0.7476 0.035 Uiso 1 1 calc R . .
H21B H 0.2150 0.7963 0.7738 0.035 Uiso 1 1 calc R . .
H21C H 0.1705 0.7988 0.7748 0.035 Uiso 1 1 calc R . .
C34 C 0.01879(11) 0.65021(16) 0.48329(10) 0.0243(8) Uani 1 1 d . . .
H34 H -0.0040 0.6495 0.4643 0.029 Uiso 1 1 calc R . .
C3 C 0.09842(8) 0.92226(13) 0.62272(8) 0.0209(6) Uani 1 1 d . . .
H3 H 0.0960 0.9651 0.6131 0.025 Uiso 1 1 calc R . .
C19 C 0.02130(10) 0.53202(14) 0.60324(10) 0.0290(8) Uani 1 1 d . . .
H19 H 0.0351 0.5056 0.5882 0.035 Uiso 1 1 calc R . .
C18 C -0.01728(10) 0.52207(14) 0.60121(10) 0.0303(8) Uani 1 1 d . . .
H18 H -0.0299 0.4893 0.5847 0.036 Uiso 1 1 calc R . .
C9 C 0.06180(8) 0.91378(13) 0.49449(8) 0.0247(6) Uani 1 1 d . . .
H9 H 0.0502 0.9500 0.4804 0.030 Uiso 1 1 calc R . .
B1 B 0.11280(11) 0.79290(17) 0.69875(10) 0.0167(7) Uani 1 1 d . . .
C7 C 0.08780(8) 0.80795(13) 0.49452(8) 0.0224(6) Uani 1 1 d . . .
H7 H 0.0938 0.7710 0.4806 0.027 Uiso 1 1 calc R . .
C10 C 0.07015(8) 0.91502(13) 0.53530(8) 0.0219(6) Uani 1 1 d . . .
H10 H 0.0640 0.9520 0.5490 0.026 Uiso 1 1 calc R . .
C1 C 0.11025(11) 0.94386(14) 0.69815(9) 0.0316(8) Uani 1 1 d . . .
H1A H 0.0907 0.9330 0.7136 0.047 Uiso 1 1 calc R . .
H1B H 0.1080 0.9893 0.6906 0.047 Uiso 1 1 calc R . .
H1C H 0.1354 0.9359 0.7140 0.047 Uiso 1 1 calc R . .
Zn2 Zn 0.349750(10) 0.465018(15) 0.621135(10) 0.01373(8) Uani 1 1 d . . .
Zn3 Zn 0.849459(10) 0.442526(15) 0.621208(10) 0.01358(8) Uani 1 1 d . . .
Zn4 Zn 0.099303(11) 0.193960(15) 0.620307(10) 0.01366(8) Uani 1 1 d . . .
S4 S 0.110965(18) 0.11103(3) 0.578081(18) 0.01723(14) Uani 1 1 d . . .
S3 S 0.861468(18) 0.36118(3) 0.578159(18) 0.01706(13) Uani 1 1 d . . .
S2 S 0.373879(18) 0.39959(3) 0.576772(18) 0.02016(14) Uani 1 1 d . . .
O2 O 0.29974(7) 0.45875(10) 0.58035(6) 0.0165(5) Uani 1 1 d . . .
O3 O 0.79881(7) 0.45100(10) 0.58135(6) 0.0169(5) Uani 1 1 d . . .
N13 N 0.39994(8) 0.45863(11) 0.67007(7) 0.0145(5) Uani 1 1 d . . .
O4 O 0.04902(7) 0.20314(10) 0.57994(6) 0.0173(5) Uani 1 1 d . . .
N16 N 0.85614(7) 0.54294(11) 0.61950(7) 0.0168(5) Uani 1 1 d . . .
N9 N 0.35141(7) 0.56708(10) 0.62290(7) 0.0151(5) Uani 1 1 d . . .
N20 N 0.90286(8) 0.44102(11) 0.66723(7) 0.0156(6) Uani 1 1 d . . .
N11 N 0.31921(8) 0.45600(12) 0.66660(7) 0.0133(5) Uani 1 1 d . . .
N18 N 0.82008(8) 0.44252(12) 0.66785(8) 0.0146(6) Uani 1 1 d . . .
N8 N 0.35632(7) 0.59133(11) 0.66057(7) 0.0152(5) Uani 1 1 d . . .
N27 N 0.15207(8) 0.19221(11) 0.66634(7) 0.0160(6) Uani 1 1 d . . .
N23 N 0.10637(7) 0.29481(11) 0.61781(7) 0.0162(5) Uani 1 1 d . . .
N12 N 0.39884(7) 0.50666(11) 0.69727(7) 0.0142(5) Uani 1 1 d . . .
N14 N 0.30166(8) 0.42890(12) 0.54658(8) 0.0154(6) Uani 1 1 d . . .
N10 N 0.32778(8) 0.50198(12) 0.69544(7) 0.0148(6) Uani 1 1 d . . .
N15 N 0.86120(7) 0.57175(11) 0.65618(7) 0.0165(5) Uani 1 1 d . . .
N17 N 0.83141(8) 0.48984(11) 0.69528(7) 0.0151(6) Uani 1 1 d . . .
N21 N 0.79627(8) 0.42020(12) 0.54713(8) 0.0162(6) Uani 1 1 d . . .
N19 N 0.90216(8) 0.48795(11) 0.69523(7) 0.0153(5) Uani 1 1 d . . .
N28 N 0.04664(8) 0.17178(12) 0.54586(8) 0.0161(6) Uani 1 1 d . . .
N24 N 0.08124(8) 0.24396(12) 0.69387(8) 0.0158(6) Uani 1 1 d . . .
N26 N 0.15195(8) 0.24148(12) 0.69308(7) 0.0161(6) Uani 1 1 d . . .
N22 N 0.11127(7) 0.32461(11) 0.65407(7) 0.0160(5) Uani 1 1 d . . .
N25 N 0.06976(8) 0.19560(12) 0.66696(8) 0.0149(6) Uani 1 1 d . . .
C57 C 0.43332(9) 0.51423(13) 0.72041(9) 0.0165(6) Uani 1 1 d . . .
C92 C 0.93662(10) 0.49479(14) 0.71812(9) 0.0186(7) Uani 1 1 d . . .
C39 C 0.34622(8) 0.61814(13) 0.59827(8) 0.0165(6) Uani 1 1 d . . .
C48 C 0.27480(10) 0.45606(15) 0.70503(9) 0.0158(7) Uani 1 1 d . . .
H48 H 0.2530 0.4448 0.7157 0.019 Uiso 1 1 calc R . .
C100 C 0.98776(10) 0.36654(14) 0.64176(9) 0.0183(7) Uani 1 1 d . . .
H100 H 1.0039 0.4021 0.6500 0.022 Uiso 1 1 calc R . .
C95 C 0.95113(10) 0.36488(14) 0.65081(8) 0.0157(6) Uani 1 1 d . . .
C93 C 0.96045(9) 0.45037(14) 0.70506(9) 0.0185(6) Uani 1 1 d . . .
H93 H 0.9865 0.4434 0.7154 0.022 Uiso 1 1 calc R . .
C47 C 0.30060(10) 0.50300(15) 0.71853(9) 0.0165(7) Uani 1 1 d . . .
C98 C 0.97691(10) 0.26466(14) 0.60841(8) 0.0203(7) Uani 1 1 d . . .
H98 H 0.9854 0.2309 0.5936 0.024 Uiso 1 1 calc R . .
C75 C 0.84415(8) 0.58104(13) 0.54988(8) 0.0192(6) Uani 1 1 d . . .
C97 C 0.94077(10) 0.26253(14) 0.61782(9) 0.0193(7) Uani 1 1 d . . .
H97 H 0.9246 0.2272 0.6095 0.023 Uiso 1 1 calc R . .
C83 C 0.77780(10) 0.45158(15) 0.70845(9) 0.0165(7) Uani 1 1 d . . .
H83 H 0.7562 0.4443 0.7203 0.020 Uiso 1 1 calc R . .
C82 C 0.80585(10) 0.49591(15) 0.71986(10) 0.0169(7) Uani 1 1 d . . .
C94 C 0.93825(10) 0.41791(13) 0.67360(9) 0.0158(6) Uani 1 1 d . . .
C96 C 0.92837(10) 0.31191(13) 0.63939(9) 0.0168(7) Uani 1 1 d . . .
H96 H 0.9040 0.3094 0.6464 0.020 Uiso 1 1 calc R . .
C50 C 0.26879(10) 0.37424(14) 0.64762(9) 0.0156(7) Uani 1 1 d . . .
C59 C 0.43505(9) 0.43530(13) 0.67746(9) 0.0154(6) Uani 1 1 d . . .
C60 C 0.44843(10) 0.38017(13) 0.65652(8) 0.0151(6) Uani 1 1 d . . .
C66 C 0.33465(7) 0.40129(12) 0.53981(8) 0.0159(5) Uani 1 1 d . . .
C58 C 0.45722(10) 0.46915(13) 0.70859(9) 0.0189(7) Uani 1 1 d . . .
H58 H 0.4832 0.4624 0.7193 0.023 Uiso 1 1 calc R . .
C127 C 0.18755(9) 0.25089(14) 0.71406(8) 0.0160(6) Uani 1 1 d . . .
C46 C 0.30129(10) 0.54959(16) 0.75154(10) 0.0231(7) Uani 1 1 d . . .
H46A H 0.3269 0.5516 0.7672 0.035 Uiso 1 1 calc R . .
H46B H 0.2835 0.5356 0.7684 0.035 Uiso 1 1 calc R . .
H46C H 0.2939 0.5922 0.7407 0.035 Uiso 1 1 calc R . .
C99 C 1.00054(10) 0.31659(14) 0.62087(9) 0.0210(7) Uani 1 1 d . . .
H99 H 1.0255 0.3178 0.6151 0.025 Uiso 1 1 calc R . .
C49 C 0.28699(10) 0.42765(14) 0.67229(9) 0.0137(7) Uani 1 1 d . . .
C74 C 0.85149(8) 0.59102(13) 0.59267(8) 0.0176(6) Uani 1 1 d . . .
C76 C 0.85412(8) 0.52543(13) 0.53138(8) 0.0214(6) Uani 1 1 d . . .
H76 H 0.8663 0.4912 0.5470 0.026 Uiso 1 1 calc R . .
C118 C 0.02596(10) 0.20935(14) 0.70531(9) 0.0167(7) Uani 1 1 d . . .
H118 H 0.0036 0.2040 0.7163 0.020 Uiso 1 1 calc R . .
C130 C 0.20048(9) 0.11556(13) 0.65027(9) 0.0149(6) Uani 1 1 d . . .
C91 C 0.94494(9) 0.54307(14) 0.75069(9) 0.0233(7) Uani 1 1 d . . .
H91A H 0.9426 0.5865 0.7395 0.035 Uiso 1 1 calc R . .
H91B H 0.9708 0.5366 0.7652 0.035 Uiso 1 1 calc R . .
H91C H 0.9269 0.5378 0.7688 0.035 Uiso 1 1 calc R . .
C131 C 0.17731(10) 0.06191(13) 0.64025(9) 0.0158(6) Uani 1 1 d . . .
H131 H 0.1528 0.0605 0.6471 0.019 Uiso 1 1 calc R . .
C129 C 0.18802(9) 0.17052(14) 0.67172(8) 0.0143(6) Uani 1 1 d . . .
C104 C 0.76291(11) 0.40972(16) 0.48103(10) 0.0241(8) Uani 1 1 d . . .
H104 H 0.7425 0.4221 0.4608 0.029 Uiso 1 1 calc R . .
C116 C 0.05776(10) 0.30361(15) 0.74815(10) 0.0242(7) Uani 1 1 d . . .
H11D H 0.0826 0.3008 0.7654 0.036 Uiso 1 1 calc R . .
H11E H 0.0378 0.2973 0.7639 0.036 Uiso 1 1 calc R . .
H11F H 0.0549 0.3461 0.7356 0.036 Uiso 1 1 calc R . .
C140 C 0.01751(10) 0.18803(15) 0.51639(10) 0.0199(7) Uani 1 1 d . . .
H140 H -0.0007 0.2186 0.5214 0.024 Uiso 1 1 calc R . .
C117 C 0.05473(10) 0.25298(15) 0.71705(9) 0.0165(7) Uani 1 1 d . . .
C85 C 0.76476(10) 0.36795(14) 0.65261(9) 0.0143(6) Uani 1 1 d . . .
C81 C 0.80934(10) 0.54537(16) 0.75199(10) 0.0241(7) Uani 1 1 d . . .
H81A H 0.8354 0.5459 0.7666 0.036 Uiso 1 1 calc R . .
H81B H 0.7919 0.5348 0.7700 0.036 Uiso 1 1 calc R . .
H81C H 0.8029 0.5878 0.7403 0.036 Uiso 1 1 calc R . .
C128 C 0.21102(9) 0.20618(14) 0.70128(8) 0.0180(6) Uani 1 1 d . . .
H128 H 0.2374 0.2006 0.7106 0.022 Uiso 1 1 calc R . .
C65 C 0.48554(10) 0.37955(14) 0.64913(9) 0.0188(7) Uani 1 1 d . . .
H65 H 0.5016 0.4154 0.6566 0.023 Uiso 1 1 calc R . .
C135 C 0.23703(10) 0.11569(14) 0.64137(9) 0.0184(7) Uani 1 1 d . . .
H135 H 0.2531 0.1516 0.6485 0.022 Uiso 1 1 calc R . .
C101 C 0.82311(7) 0.37602(12) 0.54104(8) 0.0149(5) Uani 1 1 d . . .
C38 C 0.34826(8) 0.67476(13) 0.62064(8) 0.0202(6) Uani 1 1 d . . .
H38 H 0.3458 0.7175 0.6108 0.024 Uiso 1 1 calc R . .
C86 C 0.72609(10) 0.36428(14) 0.65398(9) 0.0174(7) Uani 1 1 d . . .
H86 H 0.7154 0.3930 0.6704 0.021 Uiso 1 1 calc R . .
C109 C 0.10173(7) 0.34159(13) 0.59035(8) 0.0172(6) Uani 1 1 d . . .
C110 C 0.09480(8) 0.33117(14) 0.54748(8) 0.0196(6) Uani 1 1 d . . .
C73 C 0.85406(9) 0.64999(14) 0.61257(9) 0.0234(7) Uani 1 1 d . . .
H73 H 0.8520 0.6915 0.6008 0.028 Uiso 1 1 calc R . .
C37 C 0.35443(9) 0.65646(13) 0.65935(9) 0.0191(6) Uani 1 1 d . . .
C90 C 0.77996(9) 0.32430(14) 0.62909(9) 0.0186(7) Uani 1 1 d . . .
H90 H 0.8063 0.3254 0.6284 0.022 Uiso 1 1 calc R . .
C56 C 0.44196(10) 0.56505(13) 0.75130(9) 0.0236(7) Uani 1 1 d . . .
H56A H 0.4425 0.6071 0.7386 0.035 Uiso 1 1 calc R . .
H56B H 0.4667 0.5565 0.7677 0.035 Uiso 1 1 calc R . .
H56C H 0.4224 0.5650 0.7679 0.035 Uiso 1 1 calc R . .
C139 C 0.01409(11) 0.16110(16) 0.47972(10) 0.0237(7) Uani 1 1 d . . .
H139 H -0.0059 0.1740 0.4592 0.028 Uiso 1 1 calc R . .
C72 C 0.86011(9) 0.63658(13) 0.65201(9) 0.0219(7) Uani 1 1 d . . .
C105 C 0.76677(11) 0.43565(15) 0.51821(10) 0.0202(7) Uani 1 1 d . . .
H105 H 0.7483 0.4652 0.5238 0.024 Uiso 1 1 calc R . .
C84 C 0.78724(10) 0.41899(14) 0.67571(9) 0.0141(7) Uani 1 1 d . . .
C132 C 0.19006(10) 0.01054(14) 0.62027(9) 0.0193(7) Uani 1 1 d . . .
H132 H 0.1739 -0.0251 0.6126 0.023 Uiso 1 1 calc R . .
C103 C 0.78958(9) 0.36483(15) 0.47370(9) 0.0241(7) Uani 1 1 d . . .
H103 H 0.7877 0.3461 0.4482 0.029 Uiso 1 1 calc R . .
C88 C 0.71873(9) 0.27645(14) 0.60772(9) 0.0207(7) Uani 1 1 d . . .
H88 H 0.7031 0.2456 0.5922 0.025 Uiso 1 1 calc R . .
C120 C 0.01371(10) 0.12305(14) 0.65122(9) 0.0146(7) Uani 1 1 d . . .
C121 C -0.02506(10) 0.11996(14) 0.65156(9) 0.0172(7) Uani 1 1 d . . .
H121 H -0.0363 0.1500 0.6668 0.021 Uiso 1 1 calc R . .
C125 C 0.02967(9) 0.07776(14) 0.62921(9) 0.0189(7) Uani 1 1 d . . .
H125 H 0.0561 0.0784 0.6291 0.023 Uiso 1 1 calc R . .
C70 C 0.26954(11) 0.42738(15) 0.51890(10) 0.0196(7) Uani 1 1 d . . .
H70 H 0.2467 0.4439 0.5253 0.024 Uiso 1 1 calc R . .
C107 C 0.10983(9) 0.38894(13) 0.64939(9) 0.0208(7) Uani 1 1 d . . .
C69 C 0.26933(11) 0.40266(16) 0.48197(10) 0.0236(8) Uani 1 1 d . . .
H69 H 0.2467 0.4025 0.4628 0.028 Uiso 1 1 calc R . .
C134 C 0.25007(10) 0.06385(14) 0.62220(9) 0.0193(7) Uani 1 1 d . . .
H134 H 0.2750 0.0641 0.6164 0.023 Uiso 1 1 calc R . .
C79 C 0.81995(9) 0.62583(15) 0.48520(9) 0.0266(7) Uani 1 1 d . . .
H79 H 0.8086 0.6605 0.4694 0.032 Uiso 1 1 calc R . .
C89 C 0.75713(9) 0.27913(14) 0.60663(9) 0.0214(7) Uani 1 1 d . . .
H89 H 0.7679 0.2500 0.5905 0.026 Uiso 1 1 calc R . .
C64 C 0.49906(10) 0.32710(15) 0.63106(9) 0.0223(7) Uani 1 1 d . . .
H64 H 0.5242 0.3274 0.6258 0.027 Uiso 1 1 calc R . .
C67 C 0.33442(8) 0.37618(12) 0.50193(7) 0.0202(6) Uani 1 1 d . . .
H67 H 0.3570 0.3574 0.4962 0.024 Uiso 1 1 calc R . .
C87 C 0.70304(9) 0.31910(14) 0.63158(9) 0.0198(7) Uani 1 1 d . . .
H87 H 0.6767 0.3173 0.6325 0.024 Uiso 1 1 calc R . .
C102 C 0.81877(8) 0.34762(12) 0.50365(8) 0.0200(6) Uani 1 1 d . . .
H102 H 0.8363 0.3157 0.4988 0.024 Uiso 1 1 calc R . .
C63 C 0.47585(10) 0.27405(14) 0.62066(9) 0.0231(7) Uani 1 1 d . . .
H63 H 0.4850 0.2381 0.6082 0.028 Uiso 1 1 calc R . .
C77 C 0.84644(8) 0.51967(14) 0.49060(8) 0.0259(6) Uani 1 1 d . . .
H77 H 0.8530 0.4812 0.4785 0.031 Uiso 1 1 calc R . .
C62 C 0.43934(10) 0.27371(14) 0.62856(8) 0.0196(7) Uani 1 1 d . . .
H62 H 0.4235 0.2373 0.6216 0.024 Uiso 1 1 calc R . .
B3 B 0.86698(11) 0.53096(15) 0.69411(11) 0.0164(8) Uani 1 1 d . . .
C61 C 0.42564(10) 0.32622(13) 0.64662(8) 0.0170(7) Uani 1 1 d . . .
H61 H 0.4006 0.3254 0.6523 0.020 Uiso 1 1 calc R . .
C68 C 0.30271(8) 0.37784(14) 0.47291(9) 0.0220(7) Uani 1 1 d . . .
H68 H 0.3036 0.3623 0.4471 0.026 Uiso 1 1 calc R . .
C78 C 0.82929(8) 0.56965(14) 0.46735(8) 0.0261(6) Uani 1 1 d . . .
H78 H 0.8240 0.5655 0.4394 0.031 Uiso 1 1 calc R . .
C136 C 0.07312(7) 0.12656(12) 0.54041(8) 0.0165(6) Uani 1 1 d . . .
C111 C 0.10511(8) 0.27532(13) 0.53003(8) 0.0217(6) Uani 1 1 d . . .
H111 H 0.1173 0.2416 0.5461 0.026 Uiso 1 1 calc R . .
C112 C 0.09767(8) 0.26836(14) 0.48920(8) 0.0268(6) Uani 1 1 d . . .
H112 H 0.1042 0.2295 0.4775 0.032 Uiso 1 1 calc R . .
C54 C 0.27096(10) 0.28416(14) 0.60385(10) 0.0269(8) Uani 1 1 d . . .
H54 H 0.2850 0.2568 0.5897 0.032 Uiso 1 1 calc R . .
C119 C 0.03627(10) 0.17469(14) 0.67410(9) 0.0145(7) Uani 1 1 d . . .
B2 B 0.36241(11) 0.54630(16) 0.69686(10) 0.0153(7) Uani 1 1 d . . .
C55 C 0.28945(10) 0.33361(14) 0.62724(9) 0.0204(7) Uani 1 1 d . . .
H55 H 0.3160 0.3395 0.6292 0.024 Uiso 1 1 calc R . .
C126 C 0.19697(9) 0.30301(14) 0.74405(8) 0.0223(7) Uani 1 1 d . . .
H12A H 0.1928 0.3449 0.7310 0.033 Uiso 1 1 calc R . .
H12B H 0.2236 0.2992 0.7568 0.033 Uiso 1 1 calc R . .
H12C H 0.1807 0.2991 0.7640 0.033 Uiso 1 1 calc R . .
C115 C 0.07784(7) 0.38043(13) 0.52302(8) 0.0216(6) Uani 1 1 d . . .
H115 H 0.0707 0.4190 0.5345 0.026 Uiso 1 1 calc R . .
C80 C 0.82706(7) 0.63132(13) 0.52569(8) 0.0214(6) Uani 1 1 d . . .
H80 H 0.8203 0.6698 0.5376 0.026 Uiso 1 1 calc R . .
C133 C 0.22623(10) 0.01129(14) 0.61157(9) 0.0196(7) Uani 1 1 d . . .
H133 H 0.2349 -0.0242 0.5983 0.024 Uiso 1 1 calc R . .
C122 C -0.04744(9) 0.07356(13) 0.62988(9) 0.0196(7) Uani 1 1 d . . .
H122 H -0.0738 0.0720 0.6305 0.024 Uiso 1 1 calc R . .
C41 C 0.34780(8) 0.56039(13) 0.53402(8) 0.0196(6) Uani 1 1 d . . .
H41 H 0.3602 0.5249 0.5481 0.023 Uiso 1 1 calc R . .
C108 C 0.10404(8) 0.40159(13) 0.60947(8) 0.0210(6) Uani 1 1 d . . .
H108 H 0.1020 0.4427 0.5973 0.025 Uiso 1 1 calc R . .
C123 C -0.03167(9) 0.02954(14) 0.60741(9) 0.0220(7) Uani 1 1 d . . .
H123 H -0.0471 -0.0018 0.5922 0.026 Uiso 1 1 calc R . .
C124 C 0.00693(9) 0.03189(14) 0.60751(9) 0.0234(7) Uani 1 1 d . . .
H124 H 0.0180 0.0015 0.5924 0.028 Uiso 1 1 calc R . .
C51 C 0.22987(10) 0.36415(15) 0.64488(9) 0.0196(7) Uani 1 1 d . . .
H51 H 0.2156 0.3915 0.6588 0.024 Uiso 1 1 calc R . .
C45 C 0.32110(7) 0.66637(13) 0.53296(8) 0.0220(6) Uani 1 1 d . . .
H45 H 0.3148 0.7036 0.5464 0.026 Uiso 1 1 calc R . .
C71 C 0.86494(11) 0.68188(14) 0.68680(10) 0.0324(8) Uani 1 1 d . . .
H71A H 0.8448 0.6741 0.7022 0.049 Uiso 1 1 calc R . .
H71B H 0.8634 0.7263 0.6773 0.049 Uiso 1 1 calc R . .
H71C H 0.8897 0.6746 0.7035 0.049 Uiso 1 1 calc R . .
C114 C 0.07119(10) 0.37421(16) 0.48236(10) 0.0280(8) Uani 1 1 d . . .
H114 H 0.0600 0.4086 0.4661 0.034 Uiso 1 1 calc R . .
C40 C 0.33837(7) 0.61411(13) 0.55480(8) 0.0175(6) Uani 1 1 d . . .
C137 C 0.06885(7) 0.09734(13) 0.50315(8) 0.0208(6) Uani 1 1 d . . .
H137 H 0.0862 0.0648 0.4987 0.025 Uiso 1 1 calc R . .
C138 C 0.03988(9) 0.11491(15) 0.47270(9) 0.0252(7) Uani 1 1 d . . .
H138 H 0.0378 0.0955 0.4474 0.030 Uiso 1 1 calc R . .
C52 C 0.21188(10) 0.31451(15) 0.62196(10) 0.0269(8) Uani 1 1 d . . .
H52 H 0.1855 0.3078 0.6206 0.032 Uiso 1 1 calc R . .
B4 B 0.11714(11) 0.28428(16) 0.69254(11) 0.0162(8) Uani 1 1 d . . .
C53 C 0.23213(10) 0.27468(14) 0.60114(10) 0.0278(8) Uani 1 1 d . . .
H53 H 0.2197 0.2411 0.5851 0.033 Uiso 1 1 calc R . .
C36 C 0.35901(11) 0.69725(14) 0.69567(9) 0.0308(8) Uani 1 1 d . . .
H36A H 0.3389 0.6870 0.7106 0.046 Uiso 1 1 calc R . .
H36B H 0.3573 0.7427 0.6881 0.046 Uiso 1 1 calc R . .
H36C H 0.3838 0.6888 0.7121 0.046 Uiso 1 1 calc R . .
C106 C 0.11413(11) 0.43540(14) 0.68331(9) 0.0335(8) Uani 1 1 d . . .
H10A H 0.0953 0.4257 0.6999 0.050 Uiso 1 1 calc R . .
H10B H 0.1102 0.4793 0.6731 0.050 Uiso 1 1 calc R . .
H10C H 0.1397 0.4316 0.6990 0.050 Uiso 1 1 calc R . .
C113 C 0.08084(8) 0.31786(14) 0.46539(8) 0.0271(6) Uani 1 1 d . . .
H113 H 0.0760 0.3131 0.4375 0.032 Uiso 1 1 calc R . .
H150 H 0.1159(7) 0.8205(12) 0.7255(8) 0.010(7) Uiso 1 1 d . . .
H151 H 0.3658(8) 0.5756(12) 0.7222(8) 0.014(7) Uiso 1 1 d . . .
H152 H 0.1231(8) 0.3162(12) 0.7186(8) 0.013(8) Uiso 1 1 d . . .
H153 H 0.8735(9) 0.5634(14) 0.7196(9) 0.025(9) Uiso 1 1 d . . .

loop_
_atom_site_aniso_label
_atom_site_aniso_U_11
_atom_site_aniso_U_22
_atom_site_aniso_U_33
_atom_site_aniso_U_23
_atom_site_aniso_U_13
_atom_site_aniso_U_12
C44 0.0254(15) 0.0291(16) 0.0209(15) 0.0093(12) 0.0026(12) -0.0032(12)
C42 0.0274(16) 0.0245(15) 0.0188(15) 0.0002(12) 0.0066(12) -0.0045(12)
C43 0.0275(18) 0.0301(17) 0.0147(15) 0.0018(13) 0.0035(13) -0.0086(14)
Zn1 0.01378(17) 0.01845(17) 0.01079(16) -0.00290(13) 0.00373(13) -0.00075(13)
S1 0.0167(3) 0.0316(4) 0.0119(3) -0.0048(3) -0.0002(3) 0.0082(3)
O1 0.0175(14) 0.0247(11) 0.0113(11) -0.0052(9) 0.0036(10) 0.0014(10)
N6 0.0188(14) 0.0183(12) 0.0114(12) -0.0038(9) 0.0045(10) -0.0006(10)
N1 0.0168(13) 0.0181(12) 0.0168(13) -0.0058(10) 0.0030(10) -0.0024(10)
N7 0.0164(14) 0.0181(12) 0.0131(13) -0.0001(10) 0.0036(11) -0.0001(10)
N5 0.0161(13) 0.0193(12) 0.0121(12) -0.0039(9) 0.0038(10) -0.0017(10)
N4 0.0181(15) 0.0173(12) 0.0103(12) -0.0048(10) 0.0017(11) -0.0023(10)
C4 0.0105(13) 0.0200(14) 0.0213(15) 0.0014(12) 0.0068(11) 0.0022(11)
C15 0.0201(17) 0.0177(14) 0.0106(14) 0.0047(11) 0.0022(12) -0.0005(12)
C25 0.0154(15) 0.0201(14) 0.0072(13) 0.0031(11) -0.0008(11) 0.0008(11)
C27 0.0157(16) 0.0272(16) 0.0183(15) 0.0074(12) 0.0059(12) 0.0069(12)
C31 0.0147(14) 0.0182(13) 0.0140(13) 0.0020(11) 0.0020(11) 0.0015(10)
N2 0.0134(12) 0.0196(12) 0.0113(12) -0.0023(9) 0.0028(9) -0.0023(9)
N3 0.0171(15) 0.0205(12) 0.0093(12) -0.0026(9) 0.0041(11) -0.0001(10)
C26 0.0148(15) 0.0210(14) 0.0170(15) 0.0042(12) -0.0010(12) 0.0007(12)
C35 0.0147(17) 0.0262(15) 0.0175(16) 0.0013(12) -0.0001(13) -0.0010(13)
C24 0.0137(15) 0.0182(14) 0.0115(14) 0.0039(11) -0.0008(12) -0.0011(11)
C2 0.0196(15) 0.0179(14) 0.0211(16) -0.0023(12) 0.0040(12) -0.0028(11)
C29 0.0241(17) 0.0173(14) 0.0196(15) 0.0010(12) 0.0028(13) 0.0009(12)
C13 0.0153(17) 0.0192(14) 0.0148(15) 0.0018(12) 0.0055(13) 0.0000(12)
C32 0.0251(15) 0.0214(14) 0.0150(14) -0.0024(11) 0.0048(12) 0.0011(11)
C12 0.0150(16) 0.0196(14) 0.0108(14) 0.0004(11) 0.0027(12) 0.0019(12)
C6 0.0205(15) 0.0201(15) 0.0190(15) 0.0026(12) 0.0056(12) -0.0029(12)
C30 0.0141(15) 0.0227(14) 0.0147(14) 0.0017(11) 0.0042(12) 0.0007(12)
C23 0.0167(16) 0.0221(14) 0.0134(15) 0.0022(11) -0.0035(12) -0.0002(11)
C20 0.0227(17) 0.0211(14) 0.0207(16) -0.0015(12) 0.0024(13) 0.0014(12)
C11 0.0267(18) 0.0289(16) 0.0173(16) -0.0055(12) 0.0103(13) -0.0039(13)
C28 0.0230(17) 0.0203(15) 0.0173(15) 0.0030(12) 0.0023(12) 0.0088(12)
C8 0.0257(18) 0.0347(18) 0.0163(15) 0.0040(13) 0.0034(13) -0.0089(14)
C33 0.0298(19) 0.0244(15) 0.0138(14) -0.0046(11) 0.0025(13) -0.0037(13)
C14 0.0150(18) 0.0169(14) 0.0125(15) 0.0046(12) 0.0012(14) 0.0023(12)
C17 0.0235(19) 0.0256(16) 0.0291(18) 0.0072(13) -0.0034(14) -0.0098(13)
C16 0.0238(18) 0.0204(15) 0.0167(15) 0.0047(12) 0.0025(13) -0.0014(12)
C5 0.0135(13) 0.0222(14) 0.0169(14) 0.0012(11) 0.0046(11) -0.0038(11)
C22 0.0171(15) 0.0209(14) 0.0121(14) 0.0011(11) -0.0010(12) -0.0047(11)
C21 0.0227(16) 0.0283(15) 0.0164(15) -0.0075(12) -0.0042(12) -0.0012(12)
C34 0.0186(18) 0.0338(17) 0.0188(16) -0.0010(14) -0.0015(14) -0.0029(14)
C3 0.0190(15) 0.0186(14) 0.0254(16) 0.0000(12) 0.0047(12) -0.0009(11)
C19 0.039(2) 0.0191(15) 0.0279(18) -0.0070(12) 0.0028(15) 0.0013(14)
C18 0.043(2) 0.0168(14) 0.0272(18) -0.0009(12) -0.0038(16) -0.0066(15)
C9 0.0247(15) 0.0266(15) 0.0225(15) 0.0065(12) 0.0030(12) -0.0013(12)
B1 0.0176(18) 0.0214(16) 0.0115(16) -0.0032(13) 0.0037(14) -0.0022(13)
C7 0.0218(15) 0.0275(15) 0.0183(15) 0.0002(12) 0.0045(12) -0.0049(12)
C10 0.0211(15) 0.0230(14) 0.0220(15) 0.0022(11) 0.0053(12) -0.0012(11)
C1 0.048(2) 0.0210(15) 0.0258(18) -0.0073(13) 0.0079(16) -0.0021(14)
Zn2 0.01365(16) 0.01805(17) 0.00984(15) -0.00261(13) 0.00307(12) -0.00056(13)
Zn3 0.01358(16) 0.01599(16) 0.01180(16) -0.00178(13) 0.00396(13) -0.00009(13)
Zn4 0.01351(17) 0.01623(16) 0.01181(16) -0.00222(12) 0.00377(13) -0.00031(13)
S4 0.0180(3) 0.0208(3) 0.0126(3) -0.0022(2) 0.0018(3) 0.0054(3)
S3 0.0179(3) 0.0202(3) 0.0129(3) -0.0014(2) 0.0022(3) 0.0049(3)
S2 0.0175(3) 0.0306(4) 0.0114(3) -0.0045(3) -0.0003(3) 0.0085(3)
O2 0.0166(13) 0.0213(11) 0.0120(11) -0.0051(9) 0.0033(10) 0.0015(9)
O3 0.0167(13) 0.0218(10) 0.0124(11) -0.0053(9) 0.0027(10) 0.0017(10)
N13 0.0159(13) 0.0173(12) 0.0101(12) -0.0022(9) 0.0020(10) -0.0021(10)
O4 0.0175(14) 0.0225(10) 0.0119(11) -0.0059(9) 0.0029(10) 0.0021(10)
N16 0.0145(12) 0.0191(12) 0.0172(12) -0.0025(10) 0.0036(10) -0.0014(10)
N9 0.0124(12) 0.0199(12) 0.0129(12) -0.0027(10) 0.0019(9) 0.0005(10)
N20 0.0160(13) 0.0166(12) 0.0143(12) -0.0025(9) 0.0027(10) -0.0006(10)
N11 0.0129(14) 0.0148(11) 0.0119(12) -0.0033(9) 0.0015(11) -0.0011(10)
N18 0.0130(14) 0.0166(12) 0.0144(13) -0.0040(9) 0.0032(11) -0.0001(10)
N8 0.0157(12) 0.0181(12) 0.0119(11) -0.0029(9) 0.0026(9) 0.0019(10)
N27 0.0170(13) 0.0172(12) 0.0138(12) -0.0034(9) 0.0025(10) 0.0001(10)
N23 0.0140(12) 0.0184(11) 0.0164(12) -0.0026(9) 0.0036(9) -0.0022(9)
N12 0.0123(12) 0.0189(12) 0.0114(11) -0.0022(9) 0.0017(9) -0.0030(9)
N14 0.0150(14) 0.0196(12) 0.0120(13) -0.0023(10) 0.0031(10) -0.0018(10)
N10 0.0150(14) 0.0186(12) 0.0112(12) -0.0040(9) 0.0032(11) 0.0001(10)
N15 0.0176(13) 0.0169(12) 0.0146(12) -0.0033(9) 0.0019(10) -0.0005(10)
N17 0.0162(14) 0.0174(12) 0.0119(12) -0.0053(9) 0.0026(11) 0.0006(10)
N21 0.0144(14) 0.0183(12) 0.0165(13) -0.0019(10) 0.0045(11) -0.0025(10)
N19 0.0145(13) 0.0178(12) 0.0129(12) -0.0027(10) 0.0006(10) -0.0002(10)
N28 0.0160(14) 0.0197(12) 0.0129(13) -0.0013(10) 0.0039(11) -0.0006(10)
N24 0.0156(14) 0.0191(12) 0.0128(13) -0.0010(10) 0.0028(11) 0.0006(10)
N26 0.0183(14) 0.0188(12) 0.0112(12) -0.0049(9) 0.0024(10) -0.0026(10)
N22 0.0149(12) 0.0172(11) 0.0160(13) -0.0037(9) 0.0033(10) -0.0014(9)
N25 0.0178(15) 0.0154(11) 0.0118(13) -0.0022(9) 0.0032(11) 0.0007(10)
C57 0.0202(15) 0.0193(14) 0.0093(13) 0.0016(11) 0.0006(11) -0.0036(12)
C92 0.0203(16) 0.0213(15) 0.0135(14) 0.0016(11) 0.0013(12) -0.0011(12)
C39 0.0103(13) 0.0203(14) 0.0187(14) 0.0014(12) 0.0024(11) -0.0018(11)
C48 0.0158(17) 0.0205(14) 0.0120(15) 0.0032(12) 0.0051(13) -0.0001(12)
C100 0.0153(16) 0.0206(15) 0.0183(15) 0.0057(12) 0.0013(12) -0.0002(12)
C95 0.0174(15) 0.0210(14) 0.0078(13) 0.0017(11) 0.0002(11) 0.0019(12)
C93 0.0167(15) 0.0206(14) 0.0172(14) 0.0018(11) 0.0009(12) 0.0015(12)
C47 0.0174(17) 0.0208(14) 0.0121(15) 0.0012(12) 0.0049(13) 0.0028(12)
C98 0.0240(17) 0.0234(14) 0.0141(15) 0.0017(11) 0.0052(13) 0.0092(12)
C75 0.0142(14) 0.0229(15) 0.0207(16) 0.0037(12) 0.0037(12) -0.0043(12)
C97 0.0205(16) 0.0197(14) 0.0166(15) 0.0003(11) 0.0002(13) 0.0027(12)
C83 0.0183(18) 0.0211(14) 0.0111(15) 0.0006(12) 0.0054(13) 0.0013(13)
C82 0.0182(17) 0.0189(14) 0.0147(15) 0.0010(12) 0.0063(13) 0.0035(12)
C94 0.0186(16) 0.0146(13) 0.0152(14) 0.0016(11) 0.0055(12) -0.0003(11)
C96 0.0183(16) 0.0186(14) 0.0138(14) 0.0026(11) 0.0032(12) 0.0019(12)
C50 0.0193(16) 0.0157(14) 0.0114(14) 0.0038(11) 0.0015(12) 0.0005(11)
C59 0.0164(16) 0.0182(14) 0.0114(14) 0.0042(11) 0.0023(12) -0.0023(11)
C60 0.0179(16) 0.0173(14) 0.0092(13) 0.0040(11) -0.0003(11) 0.0031(11)
C66 0.0151(14) 0.0179(13) 0.0147(13) -0.0010(11) 0.0026(11) 0.0028(10)
C58 0.0173(16) 0.0232(15) 0.0149(14) 0.0021(11) -0.0009(12) 0.0003(12)
C127 0.0147(15) 0.0197(13) 0.0130(14) 0.0012(11) 0.0003(12) -0.0019(11)
C46 0.0261(18) 0.0260(15) 0.0190(16) -0.0069(12) 0.0091(13) 0.0020(13)
C99 0.0183(16) 0.0278(16) 0.0179(16) 0.0063(12) 0.0058(13) 0.0066(12)
C49 0.0157(18) 0.0159(14) 0.0102(15) 0.0012(11) 0.0043(13) 0.0012(12)
C74 0.0101(13) 0.0213(14) 0.0217(15) 0.0037(12) 0.0038(11) 0.0006(11)
C76 0.0238(15) 0.0219(14) 0.0199(15) 0.0042(12) 0.0074(12) -0.0042(12)
C118 0.0162(17) 0.0201(15) 0.0148(15) 0.0010(12) 0.0057(13) 0.0041(12)
C130 0.0139(15) 0.0182(14) 0.0115(14) 0.0035(11) -0.0007(11) 0.0024(11)
C91 0.0230(16) 0.0251(15) 0.0188(15) -0.0071(12) -0.0042(12) -0.0021(12)
C131 0.0113(15) 0.0219(15) 0.0146(14) 0.0031(11) 0.0029(12) 0.0015(11)
C129 0.0132(15) 0.0177(13) 0.0115(14) 0.0046(11) 0.0010(11) 0.0009(11)
C104 0.0178(17) 0.0343(17) 0.0184(16) 0.0001(13) -0.0021(13) -0.0047(13)
C116 0.0247(17) 0.0272(16) 0.0226(16) -0.0072(13) 0.0093(14) -0.0020(13)
C140 0.0120(16) 0.0252(15) 0.0212(17) 0.0005(13) -0.0002(13) -0.0004(12)
C117 0.0179(17) 0.0196(14) 0.0122(15) 0.0003(11) 0.0030(13) 0.0035(12)
C85 0.0149(16) 0.0147(13) 0.0127(14) 0.0042(11) 0.0012(12) -0.0009(11)
C81 0.0277(18) 0.0276(16) 0.0194(16) -0.0068(12) 0.0103(14) 0.0019(13)
C128 0.0144(15) 0.0228(14) 0.0156(15) 0.0015(11) -0.0006(12) -0.0019(11)
C65 0.0160(16) 0.0201(14) 0.0189(16) 0.0052(12) -0.0002(12) -0.0009(12)
C135 0.0169(16) 0.0205(15) 0.0175(15) 0.0052(12) 0.0019(12) 0.0004(12)
C101 0.0143(14) 0.0178(13) 0.0136(13) 0.0005(11) 0.0055(11) -0.0016(10)
C38 0.0191(15) 0.0189(14) 0.0223(15) 0.0000(11) 0.0030(12) -0.0007(12)
C86 0.0189(16) 0.0189(14) 0.0151(15) 0.0022(11) 0.0049(12) 0.0014(11)
C109 0.0120(13) 0.0207(14) 0.0187(14) 0.0013(11) 0.0022(11) -0.0026(11)
C110 0.0150(14) 0.0222(15) 0.0220(16) 0.0033(12) 0.0047(12) -0.0065(12)
C73 0.0263(17) 0.0168(15) 0.0264(17) 0.0014(12) 0.0029(13) 0.0004(13)
C37 0.0193(15) 0.0156(14) 0.0228(16) -0.0042(11) 0.0043(12) -0.0011(11)
C90 0.0191(17) 0.0191(14) 0.0186(15) 0.0005(11) 0.0062(12) -0.0002(11)
C56 0.0215(16) 0.0245(16) 0.0233(15) -0.0051(12) -0.0004(12) -0.0026(12)
C139 0.0155(16) 0.0370(18) 0.0163(16) 0.0014(14) -0.0033(13) -0.0006(14)
C72 0.0193(15) 0.0184(15) 0.0281(17) -0.0035(12) 0.0047(13) -0.0022(12)
C105 0.0126(17) 0.0277(16) 0.0205(17) 0.0015(13) 0.0035(14) 0.0000(13)
C84 0.0153(18) 0.0165(14) 0.0116(15) 0.0025(11) 0.0057(13) 0.0012(12)
C132 0.0203(16) 0.0175(14) 0.0195(15) 0.0032(11) 0.0019(13) 0.0026(12)
C103 0.0245(18) 0.0303(16) 0.0167(15) -0.0065(12) 0.0013(13) -0.0069(13)
C88 0.0253(18) 0.0177(14) 0.0183(15) 0.0011(11) 0.0015(13) -0.0056(12)
C120 0.0171(16) 0.0149(13) 0.0121(14) 0.0055(11) 0.0032(12) 0.0010(11)
C121 0.0193(16) 0.0189(14) 0.0145(14) 0.0040(11) 0.0059(12) 0.0027(11)
C125 0.0178(17) 0.0188(14) 0.0210(16) 0.0012(12) 0.0061(12) -0.0008(11)
C70 0.0121(17) 0.0293(16) 0.0172(16) -0.0013(13) 0.0019(13) -0.0011(13)
C107 0.0198(15) 0.0159(14) 0.0275(17) -0.0014(12) 0.0060(13) -0.0003(11)
C69 0.0198(18) 0.0348(17) 0.0144(16) -0.0021(13) -0.0021(13) -0.0042(14)
C134 0.0149(15) 0.0256(16) 0.0186(15) 0.0069(12) 0.0060(12) 0.0026(12)
C79 0.0174(16) 0.0298(17) 0.0317(19) 0.0089(14) 0.0022(14) -0.0026(13)
C89 0.0257(19) 0.0188(14) 0.0217(15) -0.0034(11) 0.0094(14) -0.0051(13)
C64 0.0202(17) 0.0284(16) 0.0185(16) 0.0062(13) 0.0040(13) 0.0063(13)
C67 0.0201(14) 0.0242(14) 0.0164(14) -0.0036(11) 0.0036(11) 0.0032(11)
C87 0.0150(15) 0.0237(15) 0.0206(15) 0.0086(12) 0.0031(12) -0.0037(11)
C102 0.0238(15) 0.0187(14) 0.0182(14) -0.0030(11) 0.0051(12) 0.0007(11)
C63 0.0276(18) 0.0231(15) 0.0176(16) 0.0006(12) 0.0014(13) 0.0079(13)
C77 0.0303(16) 0.0246(15) 0.0241(16) -0.0011(12) 0.0083(13) -0.0088(13)
C62 0.0233(17) 0.0201(14) 0.0135(15) -0.0007(12) -0.0022(13) 0.0016(12)
B3 0.0170(18) 0.0147(15) 0.0175(17) -0.0039(12) 0.0031(14) -0.0006(13)
C61 0.0178(16) 0.0223(14) 0.0102(14) 0.0044(11) 0.0007(12) 0.0005(12)
C68 0.0257(18) 0.0278(16) 0.0120(14) -0.0038(12) 0.0016(13) -0.0023(13)
C78 0.0249(16) 0.0348(17) 0.0182(15) 0.0012(13) 0.0030(12) -0.0115(13)
C136 0.0141(14) 0.0168(13) 0.0191(14) 0.0010(11) 0.0044(11) -0.0003(10)
C111 0.0212(15) 0.0233(14) 0.0217(15) 0.0038(12) 0.0073(12) -0.0042(12)
C112 0.0302(17) 0.0289(16) 0.0239(15) -0.0026(12) 0.0121(13) -0.0084(13)
C54 0.038(2) 0.0176(15) 0.0248(17) -0.0062(12) 0.0048(15) 0.0044(13)
C119 0.0158(18) 0.0156(14) 0.0121(15) 0.0063(12) 0.0021(14) 0.0036(12)
B2 0.0171(18) 0.0160(15) 0.0122(16) -0.0029(12) 0.0014(13) 0.0002(13)
C55 0.0217(17) 0.0195(14) 0.0194(15) 0.0002(12) 0.0020(12) -0.0015(12)
C126 0.0173(15) 0.0267(15) 0.0218(16) -0.0039(12) 0.0007(12) -0.0022(11)
C115 0.0169(14) 0.0254(15) 0.0223(15) 0.0026(12) 0.0026(12) -0.0025(11)
C80 0.0171(14) 0.0239(14) 0.0226(15) 0.0020(12) 0.0018(12) -0.0022(11)
C133 0.0215(16) 0.0210(14) 0.0167(15) 0.0034(11) 0.0045(12) 0.0089(12)
C122 0.0154(15) 0.0201(14) 0.0235(16) 0.0074(12) 0.0039(12) -0.0010(11)
C41 0.0191(15) 0.0209(15) 0.0194(16) 0.0028(12) 0.0052(12) -0.0020(12)
C108 0.0223(16) 0.0174(14) 0.0232(16) 0.0014(12) 0.0034(13) -0.0018(12)
C123 0.0254(18) 0.0187(14) 0.0200(16) 0.0016(12) -0.0008(13) -0.0050(12)
C124 0.029(2) 0.0216(15) 0.0220(16) -0.0051(12) 0.0100(15) -0.0003(13)
C51 0.0162(16) 0.0212(14) 0.0211(16) 0.0037(12) 0.0021(13) -0.0014(12)
C45 0.0212(14) 0.0222(14) 0.0228(15) 0.0035(12) 0.0047(12) -0.0008(12)
C71 0.051(2) 0.0162(15) 0.0307(19) -0.0072(13) 0.0081(16) -0.0002(14)
C114 0.0214(17) 0.0366(19) 0.0248(18) 0.0099(14) 0.0007(14) -0.0046(14)
C40 0.0154(13) 0.0218(14) 0.0154(14) 0.0016(11) 0.0032(11) -0.0039(11)
C137 0.0198(14) 0.0237(14) 0.0188(14) -0.0046(11) 0.0035(12) 0.0004(11)
C138 0.0240(18) 0.0321(17) 0.0191(15) -0.0065(12) 0.0025(13) -0.0079(13)
C52 0.0239(18) 0.0248(16) 0.0295(18) 0.0057(13) -0.0022(14) -0.0091(13)
B4 0.0171(18) 0.0167(15) 0.0148(17) -0.0022(12) 0.0022(14) -0.0005(12)
C53 0.032(2) 0.0198(14) 0.0278(18) 0.0011(12) -0.0049(15) -0.0067(14)
C36 0.048(2) 0.0200(15) 0.0237(17) -0.0063(13) 0.0060(15) -0.0013(14)
C106 0.051(2) 0.0202(15) 0.0298(19) -0.0060(14) 0.0074(17) -0.0007(14)
C113 0.0258(16) 0.0378(17) 0.0176(15) 0.0003(13) 0.0038(12) -0.0126(13)

loop_
_atom_type_symbol
_atom_type_description
_atom_type_scat_dispersion_real
_atom_type_scat_dispersion_imag
_atom_type_scat_source
C C 0.0033 0.0016 'International Tables Vol C Tables 4.2.6.8 and 6.1.1.4'
H H 0.0000 0.0000 'International Tables Vol C Tables 4.2.6.8 and 6.1.1.4'
B B 0.0013 0.0007 'International Tables Vol C Tables 4.2.6.8 and 6.1.1.4'
N N 0.0061 0.0033 'International Tables Vol C Tables 4.2.6.8 and 6.1.1.4'
O O 0.0106 0.0060 'International Tables Vol C Tables 4.2.6.8 and 6.1.1.4'
S S 0.1246 0.1234 'International Tables Vol C Tables 4.2.6.8 and 6.1.1.4'
Zn Zn 0.2839 1.4301 'International Tables Vol C Tables 4.2.6.8 and 6.1.1.4'

loop_
_geom_angle_atom_site_label_1
_geom_angle_atom_site_label_2
_geom_angle_atom_site_label_3
_geom_angle
_geom_angle_site_symmetry_1
_geom_angle_site_symmetry_3
_geom_angle_publ_flag
C45 C44 C43 120.3(3) . . ?
C41 C42 C43 120.4(3) . . ?
C44 C43 C42 119.5(3) . . ?
N4 Zn1 O1 89.24(10) . . ?
N4 Zn1 N2 95.07(9) . . ?
O1 Zn1 N2 95.81(9) . . ?
N4 Zn1 N6 83.79(10) . . ?
O1 Zn1 N6 170.56(9) . . ?
N2 Zn1 N6 91.15(9) . . ?
N4 Zn1 S1 138.37(7) . . ?
O1 Zn1 S1 84.08(6) . . ?
N2 Zn1 S1 126.44(6) . . ?
N6 Zn1 S1 96.91(6) . . ?
C31 S1 Zn1 97.05(9) . . ?
N7 O1 Zn1 116.67(19) . . ?
C24 N6 N5 106.5(2) . . ?
C24 N6 Zn1 141.2(2) . . ?
N5 N6 Zn1 110.77(19) . . ?
C2 N1 N2 109.9(2) . . ?
C2 N1 B1 128.5(2) . . ?
N2 N1 B1 121.6(2) . . ?
O1 N7 C35 117.0(3) . . ?
O1 N7 C31 121.4(3) . . ?
C35 N7 C31 121.5(3) . . ?
C22 N5 N6 109.9(2) . . ?
C22 N5 B1 128.9(3) . . ?
N6 N5 B1 121.2(3) . . ?
C14 N4 N3 106.8(2) . . ?
C14 N4 Zn1 138.2(2) . . ?
N3 N4 Zn1 113.44(19) . . ?
N2 C4 C3 109.9(2) . . ?
N2 C4 C5 124.4(2) . . ?
C3 C4 C5 125.7(3) . . ?
C20 C15 C16 118.9(3) . . ?
C20 C15 C14 122.2(3) . . ?
C16 C15 C14 119.0(3) . . ?
C30 C25 C26 119.0(3) . . ?
C30 C25 C24 121.0(3) . . ?
C26 C25 C24 120.0(3) . . ?
C26 C27 C28 120.0(3) . . ?
N7 C31 C32 116.6(2) . . ?
N7 C31 S1 120.1(2) . . ?
C32 C31 S1 123.3(2) . . ?
C4 N2 N1 106.1(2) . . ?
C4 N2 Zn1 140.69(19) . . ?
N1 N2 Zn1 113.03(17) . . ?
C12 N3 N4 109.6(3) . . ?
C12 N3 B1 129.0(3) . . ?
N4 N3 B1 121.4(2) . . ?
C27 C26 C25 120.5(3) . . ?
N7 C35 C34 121.0(3) . . ?
N6 C24 C23 110.0(3) . . ?
N6 C24 C25 124.5(3) . . ?
C23 C24 C25 125.5(3) . . ?
N1 C2 C3 107.8(3) . . ?
N1 C2 C1 123.5(3) . . ?
C3 C2 C1 128.7(3) . . ?
C28 C29 C30 120.9(3) . . ?
C12 C13 C14 106.1(3) . . ?
C33 C32 C31 122.5(3) . . ?
N3 C12 C13 107.7(3) . . ?
N3 C12 C11 122.6(3) . . ?
C13 C12 C11 129.7(3) . . ?
C7 C6 C5 121.1(3) . . ?
C29 C30 C25 120.1(3) . . ?
C22 C23 C24 105.7(3) . . ?
C19 C20 C15 120.2(3) . . ?
C29 C28 C27 119.4(3) . . ?
C7 C8 C9 119.7(3) . . ?
C32 C33 C34 118.7(3) . . ?
N4 C14 C13 109.9(3) . . ?
N4 C14 C15 123.5(3) . . ?
C13 C14 C15 126.7(3) . . ?
C16 C17 C18 119.8(3) . . ?
C17 C16 C15 121.0(3) . . ?
C6 C5 C10 117.9(3) . . ?
C6 C5 C4 123.0(2) . . ?
C10 C5 C4 119.1(2) . . ?
N5 C22 C23 107.8(3) . . ?
N5 C22 C21 122.9(3) . . ?
C23 C22 C21 129.2(3) . . ?
C35 C34 C33 119.3(3) . . ?
C2 C3 C4 106.2(2) . . ?
C20 C19 C18 120.6(3) . . ?
C19 C18 C17 119.6(3) . . ?
C10 C9 C8 120.2(3) . . ?
N5 B1 N3 110.0(3) . . ?
N5 B1 N1 109.6(3) . . ?
N3 B1 N1 109.8(3) . . ?
C8 C7 C6 120.0(3) . . ?
C9 C10 C5 121.0(3) . . ?
N11 Zn2 O2 89.73(10) . . ?
N11 Zn2 N9 94.87(9) . . ?
O2 Zn2 N9 95.66(9) . . ?
N11 Zn2 N13 83.64(10) . . ?
O2 Zn2 N13 170.75(9) . . ?
N9 Zn2 N13 91.33(9) . . ?
N11 Zn2 S2 138.69(7) . . ?
O2 Zn2 S2 84.10(6) . . ?
N9 Zn2 S2 126.34(7) . . ?
N13 Zn2 S2 96.63(6) . . ?
N18 Zn3 O3 90.33(10) . . ?
N18 Zn3 N16 95.61(9) . . ?
O3 Zn3 N16 89.30(9) . . ?
N18 Zn3 N20 86.66(10) . . ?
O3 Zn3 N20 174.94(8) . . ?
N16 Zn3 N20 86.95(9) . . ?
N18 Zn3 S3 131.83(7) . . ?
O3 Zn3 S3 83.20(6) . . ?
N16 Zn3 S3 131.77(7) . . ?
N20 Zn3 S3 101.84(6) . . ?
N25 Zn4 O4 90.78(10) . . ?
N25 Zn4 N23 95.53(9) . . ?
O4 Zn4 N23 88.72(9) . . ?
N25 Zn4 N27 86.37(10) . . ?
O4 Zn4 N27 174.85(8) . . ?
N23 Zn4 N27 87.29(9) . . ?
N25 Zn4 S4 131.62(7) . . ?
O4 Zn4 S4 83.27(6) . . ?
N23 Zn4 S4 132.05(7) . . ?
N27 Zn4 S4 101.82(6) . . ?
C136 S4 Zn4 97.12(9) . . ?
C101 S3 Zn3 97.24(9) . . ?
C66 S2 Zn2 97.02(9) . . ?
N14 O2 Zn2 116.55(19) . . ?
N21 O3 Zn3 117.22(19) . . ?
C59 N13 N12 106.0(2) . . ?
C59 N13 Zn2 140.5(2) . . ?
N12 N13 Zn2 110.62(18) . . ?
N28 O4 Zn4 117.08(19) . . ?
C74 N16 N15 106.4(2) . . ?
C74 N16 Zn3 138.9(2) . . ?
N15 N16 Zn3 113.77(17) . . ?
C39 N9 N8 106.4(2) . . ?
C39 N9 Zn2 140.18(19) . . ?
N8 N9 Zn2 113.13(16) . . ?
C94 N20 N19 106.0(2) . . ?
C94 N20 Zn3 141.4(2) . . ?
N19 N20 Zn3 111.24(18) . . ?
C49 N11 N10 106.8(2) . . ?
C49 N11 Zn2 137.3(2) . . ?
N10 N11 Zn2 113.70(19) . . ?
C84 N18 N17 106.6(2) . . ?
C84 N18 Zn3 137.7(2) . . ?
N17 N18 Zn3 113.75(19) . . ?
C37 N8 N9 109.9(2) . . ?
C37 N8 B2 129.0(2) . . ?
N9 N8 B2 121.0(2) . . ?
C129 N27 N26 105.9(3) . . ?
C129 N27 Zn4 140.3(2) . . ?
N26 N27 Zn4 110.91(19) . . ?
C109 N23 N22 106.8(2) . . ?
C109 N23 Zn4 138.13(19) . . ?
N22 N23 Zn4 114.01(17) . . ?
C57 N12 N13 110.5(2) . . ?
C57 N12 B2 128.7(2) . . ?
N13 N12 B2 120.6(2) . . ?
O2 N14 C70 117.0(3) . . ?
O2 N14 C66 121.6(3) . . ?
C70 N14 C66 121.4(3) . . ?
C47 N10 N11 109.9(3) . . ?
C47 N10 B2 128.9(3) . . ?
N11 N10 B2 121.0(2) . . ?
C72 N15 N16 109.8(2) . . ?
C72 N15 B3 129.4(2) . . ?
N16 N15 B3 120.8(2) . . ?
C82 N17 N18 110.1(3) . . ?
C82 N17 B3 128.1(3) . . ?
N18 N17 B3 121.7(2) . . ?
O3 N21 C105 117.2(3) . . ?
O3 N21 C101 121.2(3) . . ?
C105 N21 C101 121.6(3) . . ?
C92 N19 N20 110.8(2) . . ?
C92 N19 B3 127.8(3) . . ?
N20 N19 B3 120.8(3) . . ?
O4 N28 C140 117.0(3) . . ?
O4 N28 C136 121.2(3) . . ?
C140 N28 C136 121.7(3) . . ?
C117 N24 N25 109.8(3) . . ?
C117 N24 B4 128.1(3) . . ?
N25 N24 B4 121.8(2) . . ?
C127 N26 N27 110.3(2) . . ?
C127 N26 B4 127.4(2) . . ?
N27 N26 B4 121.6(3) . . ?
C107 N22 N23 110.1(2) . . ?
C107 N22 B4 129.5(2) . . ?
N23 N22 B4 120.4(2) . . ?
C119 N25 N24 106.5(2) . . ?
C119 N25 Zn4 137.2(2) . . ?
N24 N25 Zn4 113.48(19) . . ?
N12 C57 C58 107.3(3) . . ?
N12 C57 C56 123.5(3) . . ?
C58 C57 C56 129.1(3) . . ?
N19 C92 C93 107.1(3) . . ?
N19 C92 C91 123.2(3) . . ?
C93 C92 C91 129.7(3) . . ?
N9 C39 C38 109.2(2) . . ?
N9 C39 C40 124.9(2) . . ?
C38 C39 C40 125.9(2) . . ?
C47 C48 C49 106.5(3) . . ?
C99 C100 C95 120.3(3) . . ?
C96 C95 C100 118.9(3) . . ?
C96 C95 C94 121.4(3) . . ?
C100 C95 C94 119.6(3) . . ?
C92 C93 C94 105.9(3) . . ?
N10 C47 C48 107.5(3) . . ?
N10 C47 C46 122.5(3) . . ?
C48 C47 C46 129.9(3) . . ?
C97 C98 C99 119.6(3) . . ?
C76 C75 C80 117.8(3) . . ?
C76 C75 C74 124.1(3) . . ?
C80 C75 C74 118.1(3) . . ?
C96 C97 C98 120.1(3) . . ?
C82 C83 C84 106.6(3) . . ?
N17 C82 C83 107.5(3) . . ?
N17 C82 C81 123.1(3) . . ?
C83 C82 C81 129.4(3) . . ?
N20 C94 C93 110.2(3) . . ?
N20 C94 C95 124.0(3) . . ?
C93 C94 C95 125.7(3) . . ?
C97 C96 C95 120.8(3) . . ?
C55 C50 C51 119.2(3) . . ?
C55 C50 C49 121.7(3) . . ?
C51 C50 C49 119.0(3) . . ?
N13 C59 C58 110.5(3) . . ?
N13 C59 C60 124.6(3) . . ?
C58 C59 C60 124.9(3) . . ?
C61 C60 C65 118.9(3) . . ?
C61 C60 C59 121.1(3) . . ?
C65 C60 C59 119.8(3) . . ?
N14 C66 C67 116.8(2) . . ?
N14 C66 S2 120.0(2) . . ?
C67 C66 S2 123.2(2) . . ?
C57 C58 C59 105.6(3) . . ?
N26 C127 C128 107.5(3) . . ?
N26 C127 C126 123.0(3) . . ?
C128 C127 C126 129.4(3) . . ?
C100 C99 C98 120.1(3) . . ?
N11 C49 C48 109.2(3) . . ?
N11 C49 C50 123.4(3) . . ?
C48 C49 C50 127.4(3) . . ?
N16 C74 C73 109.0(2) . . ?
N16 C74 C75 124.1(2) . . ?
C73 C74 C75 126.9(3) . . ?
C77 C76 C75 120.8(3) . . ?
C117 C118 C119 106.2(3) . . ?
C135 C130 C131 119.1(3) . . ?
C135 C130 C129 119.2(3) . . ?
C131 C130 C129 121.6(3) . . ?
C132 C131 C130 120.2(3) . . ?
N27 C129 C128 110.3(3) . . ?
N27 C129 C130 124.0(3) . . ?
C128 C129 C130 125.6(3) . . ?
C105 C104 C103 118.3(3) . . ?
N28 C140 C139 121.1(3) . . ?
N24 C117 C118 107.6(3) . . ?
N24 C117 C116 123.3(3) . . ?
C118 C117 C116 129.1(3) . . ?
C90 C85 C86 118.5(3) . . ?
C90 C85 C84 123.4(3) . . ?
C86 C85 C84 118.1(3) . . ?
C127 C128 C129 105.9(3) . . ?
C64 C65 C60 120.6(3) . . ?
C134 C135 C130 120.7(3) . . ?
N21 C101 C102 117.2(2) . . ?
N21 C101 S3 119.6(2) . . ?
C102 C101 S3 123.1(2) . . ?
C37 C38 C39 106.5(2) . . ?
C87 C86 C85 120.9(3) . . ?
N23 C109 C108 108.9(2) . . ?
N23 C109 C110 125.2(2) . . ?
C108 C109 C110 125.9(3) . . ?
C111 C110 C115 118.4(3) . . ?
C111 C110 C109 123.2(3) . . ?
C115 C110 C109 118.4(3) . . ?
C72 C73 C74 107.0(3) . . ?
N8 C37 C38 107.9(2) . . ?
N8 C37 C36 122.9(3) . . ?
C38 C37 C36 129.2(3) . . ?
C89 C90 C85 120.9(3) . . ?
C140 C139 C138 119.5(3) . . ?
N15 C72 C73 107.8(3) . . ?
N15 C72 C71 122.7(3) . . ?
C73 C72 C71 129.5(3) . . ?
N21 C105 C104 121.8(3) . . ?
N18 C84 C83 109.2(3) . . ?
N18 C84 C85 124.5(3) . . ?
C83 C84 C85 126.3(3) . . ?
C133 C132 C131 120.1(3) . . ?
C102 C103 C104 119.6(3) . . ?
C89 C88 C87 119.8(3) . . ?
C121 C120 C125 118.7(3) . . ?
C121 C120 C119 118.6(3) . . ?
C125 C120 C119 122.7(3) . . ?
C122 C121 C120 120.7(3) . . ?
C124 C125 C120 120.0(3) . . ?
N14 C70 C69 121.6(3) . . ?
N22 C107 C108 107.7(3) . . ?
N22 C107 C106 123.4(3) . . ?
C108 C107 C106 128.9(3) . . ?
C70 C69 C68 119.0(3) . . ?
C135 C134 C133 119.4(3) . . ?
C80 C79 C78 120.1(3) . . ?
C88 C89 C90 120.2(3) . . ?
C65 C64 C63 120.0(3) . . ?
C68 C67 C66 122.2(3) . . ?
C86 C87 C88 119.6(3) . . ?
C103 C102 C101 121.5(3) . . ?
C62 C63 C64 119.8(3) . . ?
C76 C77 C78 120.4(3) . . ?
C63 C62 C61 120.4(3) . . ?
N15 B3 N19 109.1(3) . . ?
N15 B3 N17 109.9(3) . . ?
N19 B3 N17 110.7(2) . . ?
C62 C61 C60 120.3(3) . . ?
C67 C68 C69 118.8(3) . . ?
C77 C78 C79 119.6(3) . . ?
N28 C136 C137 117.2(2) . . ?
N28 C136 S4 119.6(2) . . ?
C137 C136 S4 123.1(2) . . ?
C110 C111 C112 120.4(3) . . ?
C113 C112 C111 120.3(3) . . ?
C53 C54 C55 120.6(3) . . ?
N25 C119 C118 110.0(3) . . ?
N25 C119 C120 124.0(3) . . ?
C118 C119 C120 126.0(3) . . ?
N10 B2 N12 110.9(2) . . ?
N10 B2 N8 109.9(3) . . ?
N12 B2 N8 109.2(2) . . ?
C50 C55 C54 119.8(3) . . ?
C114 C115 C110 121.3(3) . . ?
C79 C80 C75 121.3(3) . . ?
C132 C133 C134 120.4(3) . . ?
C123 C122 C121 120.5(3) . . ?
C42 C41 C40 120.6(3) . . ?
C107 C108 C109 106.4(2) . . ?
C122 C123 C124 118.9(3) . . ?
C125 C124 C123 121.2(3) . . ?
C52 C51 C50 120.5(3) . . ?
C44 C45 C40 121.1(3) . . ?
C113 C114 C115 119.7(3) . . ?
C41 C40 C45 118.0(3) . . ?
C41 C40 C39 122.9(2) . . ?
C45 C40 C39 119.1(2) . . ?
C138 C137 C136 121.4(3) . . ?
C139 C138 C137 119.0(3) . . ?
C53 C52 C51 120.4(3) . . ?
N26 B4 N24 111.4(2) . . ?
N26 B4 N22 108.2(3) . . ?
N24 B4 N22 109.4(3) . . ?
C52 C53 C54 119.4(3) . . ?
C114 C113 C112 119.8(3) . . ?

loop_
_geom_bond_atom_site_label_1
_geom_bond_atom_site_label_2
_geom_bond_distance
_geom_bond_site_symmetry_2
_geom_bond_publ_flag
C44 C45 1.377(4) . ?
C44 C43 1.387(4) . ?
C42 C41 1.385(4) . ?
C42 C43 1.387(4) . ?
Zn1 N4 2.070(3) . ?
Zn1 O1 2.076(2) . ?
Zn1 N2 2.111(2) . ?
Zn1 N6 2.248(3) . ?
Zn1 S1 2.3253(7) . ?
S1 C31 1.719(3) . ?
O1 N7 1.330(3) . ?
N6 C24 1.337(4) . ?
N6 N5 1.375(3) . ?
N1 C2 1.355(3) . ?
N1 N2 1.379(3) . ?
N1 B1 1.548(4) . ?
N7 C35 1.362(4) . ?
N7 C31 1.376(4) . ?
N5 C22 1.362(4) . ?
N5 B1 1.526(5) . ?
N4 C14 1.340(4) . ?
N4 N3 1.380(4) . ?
C4 N2 1.350(3) . ?
C4 C3 1.394(4) . ?
C4 C5 1.478(4) . ?
C15 C20 1.390(4) . ?
C15 C16 1.396(5) . ?
C15 C14 1.480(4) . ?
C25 C30 1.393(4) . ?
C25 C26 1.398(4) . ?
C25 C24 1.473(4) . ?
C27 C26 1.388(4) . ?
C27 C28 1.395(4) . ?
C31 C32 1.404(3) . ?
N3 C12 1.356(4) . ?
N3 B1 1.542(5) . ?
C35 C34 1.373(5) . ?
C24 C23 1.411(4) . ?
C2 C3 1.378(4) . ?
C2 C1 1.497(4) . ?
C29 C28 1.379(5) . ?
C29 C30 1.390(4) . ?
C13 C12 1.385(5) . ?
C13 C14 1.397(4) . ?
C32 C33 1.367(4) . ?
C12 C11 1.493(4) . ?
C6 C7 1.388(4) . ?
C6 C5 1.395(4) . ?
C23 C22 1.373(4) . ?
C20 C19 1.385(4) . ?
C8 C7 1.381(4) . ?
C8 C9 1.385(4) . ?
C33 C34 1.392(5) . ?
C17 C16 1.381(4) . ?
C17 C18 1.389(4) . ?
C5 C10 1.398(4) . ?
C22 C21 1.499(4) . ?
C19 C18 1.388(4) . ?
C9 C10 1.382(4) . ?
Zn2 N11 2.070(2) . ?
Zn2 O2 2.074(2) . ?
Zn2 N9 2.126(2) . ?
Zn2 N13 2.238(3) . ?
Zn2 S2 2.3237(7) . ?
Zn3 N18 2.070(2) . ?
Zn3 O3 2.078(2) . ?
Zn3 N16 2.106(2) . ?
Zn3 N20 2.257(3) . ?
Zn3 S3 2.3388(7) . ?
Zn4 N25 2.074(3) . ?
Zn4 O4 2.079(2) . ?
Zn4 N23 2.118(2) . ?
Zn4 N27 2.240(3) . ?
Zn4 S4 2.3406(7) . ?
S4 C136 1.731(3) . ?
S3 C101 1.729(3) . ?
S2 C66 1.720(3) . ?
O2 N14 1.330(3) . ?
O3 N21 1.329(3) . ?
N13 C59 1.331(4) . ?
N13 N12 1.374(3) . ?
O4 N28 1.331(3) . ?
N16 C74 1.351(3) . ?
N16 N15 1.379(3) . ?
N9 C39 1.351(3) . ?
N9 N8 1.372(3) . ?
N20 C94 1.338(4) . ?
N20 N19 1.375(3) . ?
N11 C49 1.342(4) . ?
N11 N10 1.373(3) . ?
N18 C84 1.346(4) . ?
N18 N17 1.374(3) . ?
N8 C37 1.358(3) . ?
N8 B2 1.545(4) . ?
N27 C129 1.347(4) . ?
N27 N26 1.378(3) . ?
N23 C109 1.346(3) . ?
N23 N22 1.376(3) . ?
N12 C57 1.355(4) . ?
N12 B2 1.543(4) . ?
N14 C70 1.357(4) . ?
N14 C66 1.371(4) . ?
N10 C47 1.362(4) . ?
N10 B2 1.540(4) . ?
N15 C72 1.357(3) . ?
N15 B3 1.539(4) . ?
N17 C82 1.358(4) . ?
N17 B3 1.542(5) . ?
N21 C105 1.355(4) . ?
N21 C101 1.373(4) . ?
N19 C92 1.349(4) . ?
N19 B3 1.542(4) . ?
N28 C140 1.362(4) . ?
N28 C136 1.373(4) . ?
N24 C117 1.358(4) . ?
N24 N25 1.380(4) . ?
N24 B4 1.544(5) . ?
N26 C127 1.364(4) . ?
N26 B4 1.531(4) . ?
N22 C107 1.348(3) . ?
N22 B4 1.549(4) . ?
N25 C119 1.340(4) . ?
C57 C58 1.379(4) . ?
C57 C56 1.492(4) . ?
C92 C93 1.386(4) . ?
C92 C91 1.495(4) . ?
C39 C38 1.402(4) . ?
C39 C40 1.473(4) . ?
C48 C47 1.369(5) . ?
C48 C49 1.408(4) . ?
C100 C99 1.387(4) . ?
C100 C95 1.403(4) . ?
C95 C96 1.386(4) . ?
C95 C94 1.475(4) . ?
C93 C94 1.398(4) . ?
C47 C46 1.490(4) . ?
C98 C97 1.391(5) . ?
C98 C99 1.393(5) . ?
C75 C76 1.397(4) . ?
C75 C80 1.407(4) . ?
C75 C74 1.463(4) . ?
C97 C96 1.386(4) . ?
C83 C82 1.370(5) . ?
C83 C84 1.407(4) . ?
C82 C81 1.499(4) . ?
C50 C55 1.393(4) . ?
C50 C51 1.398(5) . ?
C50 C49 1.478(4) . ?
C59 C58 1.404(4) . ?
C59 C60 1.479(4) . ?
C60 C61 1.395(4) . ?
C60 C65 1.398(5) . ?
C66 C67 1.402(3) . ?
C127 C128 1.378(4) . ?
C127 C126 1.494(4) . ?
C74 C73 1.400(4) . ?
C76 C77 1.385(4) . ?
C118 C117 1.379(5) . ?
C118 C119 1.396(4) . ?
C130 C135 1.398(4) . ?
C130 C131 1.398(4) . ?
C130 C129 1.473(4) . ?
C131 C132 1.391(4) . ?
C129 C128 1.402(4) . ?
C104 C105 1.372(5) . ?
C104 C103 1.391(5) . ?
C116 C117 1.492(4) . ?
C140 C139 1.365(5) . ?
C85 C90 1.390(4) . ?
C85 C86 1.397(5) . ?
C85 C84 1.477(4) . ?
C65 C64 1.385(4) . ?
C135 C134 1.388(4) . ?
C101 C102 1.398(3) . ?
C38 C37 1.364(4) . ?
C86 C87 1.391(4) . ?
C109 C108 1.407(4) . ?
C109 C110 1.467(4) . ?
C110 C111 1.388(4) . ?
C110 C115 1.395(4) . ?
C73 C72 1.364(4) . ?
C37 C36 1.495(4) . ?
C90 C89 1.387(4) . ?
C139 C138 1.385(5) . ?
C72 C71 1.509(4) . ?
C132 C133 1.381(5) . ?
C103 C102 1.378(4) . ?
C88 C89 1.385(4) . ?
C88 C87 1.394(4) . ?
C120 C121 1.393(5) . ?
C120 C125 1.394(4) . ?
C120 C119 1.484(5) . ?
C121 C122 1.385(4) . ?
C125 C124 1.384(4) . ?
C70 C69 1.369(4) . ?
C107 C108 1.377(4) . ?
C107 C106 1.502(4) . ?
C69 C68 1.389(5) . ?
C134 C133 1.396(4) . ?
C79 C80 1.375(4) . ?
C79 C78 1.389(4) . ?
C64 C63 1.390(5) . ?
C67 C68 1.373(4) . ?
C63 C62 1.383(5) . ?
C77 C78 1.387(4) . ?
C62 C61 1.389(4) . ?
C136 C137 1.402(4) . ?
C111 C112 1.390(4) . ?
C112 C113 1.386(4) . ?
C54 C53 1.392(4) . ?
C54 C55 1.399(4) . ?
C115 C114 1.382(4) . ?
C122 C123 1.382(4) . ?
C41 C40 1.400(4) . ?
C123 C124 1.384(4) . ?
C51 C52 1.387(4) . ?
C45 C40 1.402(4) . ?
C114 C113 1.381(4) . ?
C137 C138 1.386(4) . ?
C52 C53 1.383(4) . ?
